data_4325943
loop_
_publ_author_name
'Lucy Clowes'
'Carl Redshaw'
'David L. Hughes'

_publ_section_title
;
 Vanadium-Based Pro-Catalysts Bearing Depleted 1,3-Calix[4]arenes for
 Ethylene or \e-Caprolactone Polymerization
;
_journal_name_full 'Inorganic Chemistry'
_journal_page_first 7838
_journal_page_last 7845
_journal_paper_doi 10.1021/ic2010198
_journal_volume 50
_journal_year 2011
_chemical_formula_moiety 'C94 H118 O8 V2, ca 4(C2 H3 N)'
_chemical_formula_structural '[{V O (OiPr) (calix, C44H54O2)}2].ca 4(MeCN)'
_chemical_formula_sum 'C102 H130 N4 O8 V2'
_chemical_formula_weight 1641.98
_chemical_name_common 'Compound 1'
_chemical_name_systematic
;
 ?
;
_space_group_IT_number 2
_symmetry_cell_setting triclinic
_symmetry_space_group_name_Hall '-P 1'
_symmetry_space_group_name_H-M 'P -1'
_atom_sites_solution_hydrogens geom
_atom_sites_solution_primary direct
_atom_sites_solution_secondary difmap
_audit_creation_method 'SHELXL-97 and CrysAlisPro RED'
_cell_angle_alpha 86.074(3)
_cell_angle_beta 77.914(3)
_cell_angle_gamma 80.074(3)
_cell_formula_units_Z 2
_cell_length_a 12.5484(4)
_cell_length_b 19.6001(6)
_cell_length_c 20.2006(9)
_cell_measurement_reflns_used 7590
_cell_measurement_temperature 140(1)
_cell_measurement_theta_max 25.9998
_cell_measurement_theta_min 3.3987
_cell_volume 4782.8(3)
_computing_cell_refinement
;
 CrysAlisPro RED, Oxford Diffraction Ltd., Version 1.171.33.55 
;
_computing_data_collection
;
 CrysAlisPro CCD, Oxford Diffraction Ltd., Version 1.171.33.55 
;
_computing_data_reduction
;
 CrysAlisPro RED, Oxford Diffraction Ltd., Version 1.171.33.55
;
_computing_molecular_graphics 'ORTEP (Johnson, 1976 and Farrugia, 1997)'
_computing_publication_material 'SHELXL-97 (Sheldrick, 2008) and WINGX (Farrugia, 1999)'
_computing_structure_refinement 'SHELXL-97 (Sheldrick, 2008)'
_computing_structure_solution 'SHELXS-97 (Sheldrick, 2008)'
_diffrn_ambient_temperature 140(1)
_diffrn_detector_area_resol_mean 16.0050
_diffrn_measured_fraction_theta_full 0.996
_diffrn_measured_fraction_theta_max 0.996
_diffrn_measurement_device_type 'Oxford Diffraction Xcalibur 3/Sapphire3 CCD'
_diffrn_measurement_method 'Thin slice \f and \w scans'
_diffrn_radiation_monochromator graphite
_diffrn_radiation_source 'Enhance (Mo) X-ray Source'
_diffrn_radiation_type Mo-K\a
_diffrn_radiation_wavelength 0.71073
_diffrn_reflns_av_R_equivalents 0.0996
_diffrn_reflns_av_sigmaI/netI 0.1951
_diffrn_reflns_limit_h_max 13
_diffrn_reflns_limit_h_min -13
_diffrn_reflns_limit_k_max 21
_diffrn_reflns_limit_k_min -21
_diffrn_reflns_limit_l_max 21
_diffrn_reflns_limit_l_min -21
_diffrn_reflns_number 50213
_diffrn_reflns_theta_full 22.50
_diffrn_reflns_theta_max 22.50
_diffrn_reflns_theta_min 3.41
_exptl_absorpt_coefficient_mu 0.251
_exptl_absorpt_correction_T_max 1.034
_exptl_absorpt_correction_T_min 0.976
_exptl_absorpt_correction_type multi-scan
_exptl_absorpt_process_details
;
 CrysAlisPro RED, Oxford Diffraction Ltd., Version 1.171.33.55 
 empirical absorption correction using spherical harmonics,
  implemented in SCALE3 ABSPACK scaling algorithm.
;
_exptl_crystal_colour red
_exptl_crystal_density_diffrn 1.140
_exptl_crystal_description plate
_exptl_crystal_F_000 1760
_exptl_crystal_size_max 0.23
_exptl_crystal_size_mid 0.20
_exptl_crystal_size_min 0.05
_refine_diff_density_max 0.514
_refine_diff_density_min -0.285
_refine_diff_density_rms 0.045
_refine_ls_extinction_method none
_refine_ls_goodness_of_fit_ref 0.755
_refine_ls_hydrogen_treatment constr
_refine_ls_matrix_type full
_refine_ls_number_parameters 1064
_refine_ls_number_reflns 12464
_refine_ls_number_restraints 0
_refine_ls_restrained_S_all 0.755
_refine_ls_R_factor_all 0.1215
_refine_ls_R_factor_gt 0.0472
_refine_ls_shift/su_max 0.181
_refine_ls_shift/su_mean 0.002
_refine_ls_structure_factor_coef Fsqd
_refine_ls_weighting_details 'calc w=1/[\s^2^(Fo^2^)+(0.0306P)^2^+0.0000P] where P=(Fo^2^+2Fc^2^)/3'
_refine_ls_weighting_scheme calc
_refine_ls_wR_factor_gt 0.0785
_refine_ls_wR_factor_ref 0.0875
_reflns_number_gt 5860
_reflns_number_total 12464
_reflns_threshold_expression I>2sigma(I)
_cod_data_source_file ic2010198_si_001_1.cif
_cod_data_source_block lucyc13
_cod_database_code 4325943

loop_
_symmetry_equiv_pos_as_xyz
'x, y, z'
'-x, -y, -z'

loop_
_atom_site_label
_atom_site_type_symbol
_atom_site_fract_x
_atom_site_fract_y
_atom_site_fract_z
_atom_site_U_iso_or_equiv
_atom_site_adp_type
_atom_site_occupancy
_atom_site_symmetry_multiplicity
_atom_site_calc_flag
_atom_site_refinement_flags
_atom_site_disorder_assembly
_atom_site_disorder_group
V1 V 0.39154(6) 0.62927(3) 0.57344(3) 0.0201(2) Uani 1 1 d . . .
O10 O 0.2989(2) 0.57050(11) 0.58978(12) 0.0255(7) Uani 1 1 d . . .
C101 C 0.3126(4) 0.49589(18) 0.5957(2) 0.0378(13) Uani 1 1 d . . .
H10A H 0.3098 0.4814 0.6428 0.045 Uiso 1 1 calc R . .
H10B H 0.3847 0.4767 0.5701 0.045 Uiso 1 1 calc R . .
C102 C 0.2282(4) 0.4683(2) 0.5711(3) 0.0607(16) Uani 1 1 d . . .
H10C H 0.2410 0.4183 0.5774 0.073 Uiso 1 1 calc R . .
H10D H 0.2370 0.4787 0.5228 0.073 Uiso 1 1 calc R . .
C103 C 0.1118(4) 0.4948(2) 0.6039(3) 0.104(2) Uani 1 1 d . . .
H10E H 0.0625 0.4745 0.5837 0.157 Uiso 1 1 calc R . .
H10F H 0.0974 0.5443 0.5978 0.157 Uiso 1 1 calc R . .
H10G H 0.1006 0.4827 0.6515 0.157 Uiso 1 1 calc R . .
O11 O 0.5120(2) 0.58612(11) 0.55726(12) 0.0252(7) Uani 1 1 d . . .
O1 O 0.3725(2) 0.68074(11) 0.49946(12) 0.0200(7) Uani 1 1 d . . .
C11 C 0.4434(3) 0.68614(18) 0.43778(19) 0.0167(10) Uani 1 1 d . . .
C12 C 0.4525(3) 0.63684(17) 0.3892(2) 0.0178(10) Uani 1 1 d . B .
C13 C 0.5220(3) 0.64446(19) 0.3275(2) 0.0244(11) Uani 1 1 d . . .
H13 H 0.5301 0.6112 0.2952 0.029 Uiso 1 1 calc R . .
C14 C 0.5805(3) 0.6994(2) 0.3111(2) 0.0263(11) Uani 1 1 d . . .
C141 C 0.6568(4) 0.7062(2) 0.2425(2) 0.0498(15) Uani 1 1 d . . .
C142 C 0.7074(6) 0.7692(3) 0.2306(3) 0.138(3) Uani 1 1 d . . .
H14A H 0.7525 0.7691 0.1860 0.207 Uiso 1 1 calc R . .
H14B H 0.7522 0.7705 0.2635 0.207 Uiso 1 1 calc R . .
H14C H 0.6504 0.8091 0.2347 0.207 Uiso 1 1 calc R . .
C143 C 0.5786(5) 0.7161(3) 0.1879(3) 0.105(2) Uani 1 1 d . . .
H14D H 0.5414 0.6768 0.1908 0.157 Uiso 1 1 calc R . .
H14E H 0.6226 0.7201 0.1432 0.157 Uiso 1 1 calc R . .
H14F H 0.5250 0.7574 0.1970 0.157 Uiso 1 1 calc R . .
C144 C 0.7323(4) 0.6411(2) 0.2226(2) 0.091(2) Uani 1 1 d . . .
H14G H 0.6918 0.6030 0.2316 0.137 Uiso 1 1 calc R . .
H14H H 0.7899 0.6340 0.2482 0.137 Uiso 1 1 calc R . .
H14I H 0.7641 0.6439 0.1752 0.137 Uiso 1 1 calc R . .
C15 C 0.5682(3) 0.74667(19) 0.3615(2) 0.0267(11) Uani 1 1 d . . .
H15 H 0.6072 0.7836 0.3522 0.032 Uiso 1 1 calc R . .
C16 C 0.5012(3) 0.74170(18) 0.4245(2) 0.0169(10) Uani 1 1 d . . .
C17 C 0.4877(3) 0.79575(17) 0.47642(18) 0.0194(10) Uani 1 1 d . . .
H17A H 0.5537 0.8171 0.4685 0.023 Uiso 1 1 calc R . .
H17B H 0.4798 0.7735 0.5212 0.023 Uiso 1 1 calc R . .
C21 C 0.2838(3) 0.84377(18) 0.51123(19) 0.0192(10) Uani 1 1 d . . .
H21 H 0.2750 0.8042 0.5387 0.023 Uiso 1 1 calc R . .
C22 C 0.3885(3) 0.85130(18) 0.4743(2) 0.0189(10) Uani 1 1 d . . .
C23 C 0.3997(3) 0.90974(18) 0.43259(19) 0.0223(11) Uani 1 1 d . . .
H23 H 0.4694 0.9147 0.4078 0.027 Uiso 1 1 calc R . .
C24 C 0.3109(3) 0.96143(18) 0.4263(2) 0.0221(11) Uani 1 1 d . . .
C241 C 0.3215(4) 1.02672(19) 0.3806(2) 0.0316(12) Uani 1 1 d . . .
C242 C 0.3179(4) 1.08817(18) 0.4250(2) 0.0493(14) Uani 1 1 d . . .
H24A H 0.3254 1.1292 0.3968 0.074 Uiso 1 1 calc R . .
H24B H 0.3773 1.0783 0.4492 0.074 Uiso 1 1 calc R . .
H24C H 0.2487 1.0953 0.4567 0.074 Uiso 1 1 calc R . .
C243 C 0.2270(3) 1.04318(19) 0.3415(2) 0.0465(14) Uani 1 1 d . . .
H24D H 0.2353 1.0843 0.3135 0.070 Uiso 1 1 calc R . .
H24E H 0.1576 1.0504 0.3729 0.070 Uiso 1 1 calc R . .
H24F H 0.2292 1.0051 0.3135 0.070 Uiso 1 1 calc R . .
C244 C 0.4305(3) 1.01818(19) 0.3285(2) 0.0475(14) Uani 1 1 d . . .
H24G H 0.4353 1.0601 0.3013 0.071 Uiso 1 1 calc R . .
H24H H 0.4333 0.9805 0.3000 0.071 Uiso 1 1 calc R . .
H24I H 0.4912 1.0086 0.3516 0.071 Uiso 1 1 calc R . .
C25 C 0.2091(3) 0.95196(19) 0.4651(2) 0.0212(10) Uani 1 1 d . . .
H25 H 0.1485 0.9860 0.4625 0.025 Uiso 1 1 calc R . .
C26 C 0.1928(3) 0.89402(18) 0.50788(19) 0.0164(10) Uani 1 1 d . . .
C27 C 0.0784(3) 0.88375(17) 0.54589(18) 0.0173(10) Uani 1 1 d . . .
H27A H 0.0849 0.8553 0.5865 0.021 Uiso 1 1 calc R . .
H27B H 0.0353 0.9284 0.5595 0.021 Uiso 1 1 calc R . .
O3 O 0.04325(19) 0.73972(11) 0.56399(12) 0.0198(7) Uani 1 1 d . . .
C31 C 0.0108(3) 0.77891(18) 0.50956(19) 0.0148(10) Uani 1 1 d . . .
C32 C 0.0197(3) 0.84943(18) 0.50268(19) 0.0141(10) Uani 1 1 d . . .
C33 C -0.0215(3) 0.88746(18) 0.45019(19) 0.0201(11) Uani 1 1 d . . .
H33 H -0.0159 0.9343 0.4451 0.024 Uiso 1 1 calc R . .
C34 C -0.0701(3) 0.85968(19) 0.4052(2) 0.0227(11) Uani 1 1 d . . .
C341 C -0.1177(4) 0.90234(19) 0.3492(2) 0.0316(12) Uani 1 1 d . . .
C342 C -0.2442(4) 0.8976(2) 0.3615(2) 0.0529(15) Uani 1 1 d . . .
H34A H -0.2805 0.9157 0.4049 0.079 Uiso 1 1 calc R . .
H34B H -0.2533 0.8501 0.3604 0.079 Uiso 1 1 calc R . .
H34C H -0.2761 0.9242 0.3267 0.079 Uiso 1 1 calc R . .
C343 C -0.0616(4) 0.8744(2) 0.2810(2) 0.0557(15) Uani 1 1 d . . .
H34D H -0.0931 0.9018 0.2465 0.084 Uiso 1 1 calc R . .
H34E H -0.0718 0.8272 0.2795 0.084 Uiso 1 1 calc R . .
H34F H 0.0159 0.8766 0.2736 0.084 Uiso 1 1 calc R . .
C344 C -0.1128(4) 0.97845(19) 0.3506(2) 0.0678(18) Uani 1 1 d . . .
H34G H -0.1486 0.9954 0.3945 0.102 Uiso 1 1 calc R . .
H34H H -0.1498 1.0032 0.3169 0.102 Uiso 1 1 calc R . .
H34I H -0.0371 0.9853 0.3412 0.102 Uiso 1 1 calc R . .
C35 C -0.0722(3) 0.78849(19) 0.41294(19) 0.0224(11) Uani 1 1 d . . .
H35 H -0.1031 0.7679 0.3830 0.027 Uiso 1 1 calc R . .
C36 C -0.0306(3) 0.74731(18) 0.46297(19) 0.0172(10) Uani 1 1 d . . .
C37 C -0.0218(3) 0.66916(16) 0.46093(18) 0.0198(10) Uani 1 1 d . . .
H37A H -0.0167 0.6484 0.5054 0.024 Uiso 1 1 calc R . .
H37B H -0.0875 0.6580 0.4488 0.024 Uiso 1 1 calc R . .
C41 C 0.1802(3) 0.61991(16) 0.42944(19) 0.0187(10) Uani 1 1 d . . .
H41 H 0.1841 0.6215 0.4748 0.022 Uiso 1 1 calc R . .
C42 C 0.0788(3) 0.64027(17) 0.4098(2) 0.0174(10) Uani 1 1 d . B .
C43 C 0.0755(3) 0.63785(17) 0.3421(2) 0.0241(11) Uani 1 1 d . . .
H43 H 0.0081 0.6512 0.3288 0.029 Uiso 1 1 calc R A 1
C44 C 0.1687(4) 0.61626(19) 0.2930(2) 0.0283(11) Uani 0.75 1 d P B 1
C441 C 0.1626(4) 0.6166(2) 0.2173(2) 0.0434(13) Uani 0.75 1 d P B 1
C442 C 0.1168(6) 0.6915(3) 0.1948(3) 0.056(2) Uiso 0.75 1 d P B 1
H44A H 0.1662 0.7222 0.1999 0.084 Uiso 0.75 1 calc PR B 1
H44B H 0.0453 0.7063 0.2223 0.084 Uiso 0.75 1 calc PR B 1
H44C H 0.1105 0.6921 0.1482 0.084 Uiso 0.75 1 calc PR B 1
C443 C 0.2767(6) 0.5974(5) 0.1717(3) 0.093(3) Uani 0.75 1 d P B 1
H44D H 0.3254 0.6270 0.1805 0.140 Uiso 0.75 1 calc PR B 1
H44E H 0.2700 0.6033 0.1251 0.140 Uiso 0.75 1 calc PR B 1
H44F H 0.3061 0.5500 0.1809 0.140 Uiso 0.75 1 calc PR B 1
C444 C 0.0860(7) 0.5701(3) 0.2071(3) 0.068(2) Uani 0.75 1 d P B 1
H44G H 0.0154 0.5829 0.2364 0.102 Uiso 0.75 1 calc PR B 1
H44H H 0.1156 0.5230 0.2175 0.102 Uiso 0.75 1 calc PR B 1
H44I H 0.0774 0.5743 0.1608 0.102 Uiso 0.75 1 calc PR B 1
C44A C 0.1687(4) 0.61626(19) 0.2930(2) 0.0283(11) Uani 0.25 1 d P B 2
C44B C 0.1626(4) 0.6166(2) 0.2173(2) 0.0434(13) Uani 0.25 1 d P B 2
C445 C 0.2184(18) 0.5411(8) 0.1911(9) 0.049(6) Uiso 0.25 1 d P B 2
H44J H 0.1747 0.5075 0.2138 0.074 Uiso 0.25 1 calc PR B 2
H44K H 0.2914 0.5302 0.2005 0.074 Uiso 0.25 1 calc PR B 2
H44L H 0.2226 0.5402 0.1431 0.074 Uiso 0.25 1 calc PR B 2
C446 C 0.042(2) 0.6259(13) 0.2059(12) 0.094(9) Uiso 0.25 1 d P B 2
H44M H 0.0047 0.5916 0.2327 0.141 Uiso 0.25 1 calc PR B 2
H44N H 0.0436 0.6204 0.1588 0.141 Uiso 0.25 1 calc PR B 2
H44O H 0.0047 0.6713 0.2190 0.141 Uiso 0.25 1 calc PR B 2
C447 C 0.225(2) 0.6693(13) 0.1825(12) 0.102(9) Uiso 0.25 1 d P B 2
H44P H 0.2235 0.6710 0.1351 0.152 Uiso 0.25 1 calc PR B 2
H44Q H 0.3003 0.6581 0.1882 0.152 Uiso 0.25 1 calc PR B 2
H44R H 0.1930 0.7137 0.2011 0.152 Uiso 0.25 1 calc PR B 2
C45 C 0.2675(4) 0.59590(17) 0.3150(2) 0.0246(11) Uani 1 1 d . . .
H45 H 0.3310 0.5807 0.2833 0.030 Uiso 1 1 calc R B 1
C46 C 0.2748(3) 0.59740(17) 0.3824(2) 0.0175(10) Uani 1 1 d . B .
C47 C 0.3868(3) 0.57762(17) 0.40250(19) 0.0232(11) Uani 1 1 d . . .
H47A H 0.3760 0.5643 0.4503 0.028 Uiso 1 1 calc R B .
H47B H 0.4284 0.5380 0.3771 0.028 Uiso 1 1 calc R . .
N911 N 0.3162(6) 0.8685(3) 0.2436(3) 0.129(2) Uani 1 1 d . . .
C912 C 0.2839(5) 0.8335(3) 0.2894(3) 0.0694(19) Uani 1 1 d . . .
C913 C 0.2451(4) 0.7921(2) 0.3455(2) 0.0495(14) Uani 1 1 d . . .
H91A H 0.2523 0.8120 0.3861 0.074 Uiso 1 1 calc R . .
H91B H 0.2876 0.7464 0.3415 0.074 Uiso 1 1 calc R . .
H91C H 0.1688 0.7896 0.3473 0.074 Uiso 1 1 calc R . .
V2 V -0.03765(6) 0.71846(3) 0.64436(4) 0.0234(2) Uani 1 1 d . . .
O20 O -0.0800(2) 0.63890(12) 0.64129(13) 0.0321(8) Uani 1 1 d . . .
C201 C -0.1823(4) 0.6118(2) 0.6588(2) 0.0492(14) Uani 1 1 d . . .
H20A H -0.2334 0.6408 0.6925 0.059 Uiso 1 1 calc R . .
H20B H -0.1686 0.5656 0.6789 0.059 Uiso 1 1 calc R . .
C202 C -0.2344(4) 0.6089(2) 0.5987(2) 0.0447(14) Uani 1 1 d . . .
H20C H -0.2935 0.5816 0.6116 0.054 Uiso 1 1 calc R . .
H20D H -0.1795 0.5849 0.5630 0.054 Uiso 1 1 calc R . .
C203 C -0.2812(3) 0.6791(2) 0.5703(2) 0.0493(14) Uani 1 1 d . . .
H20E H -0.3109 0.6726 0.5315 0.074 Uiso 1 1 calc R . .
H20F H -0.2235 0.7067 0.5572 0.074 Uiso 1 1 calc R . .
H20G H -0.3387 0.7024 0.6043 0.074 Uiso 1 1 calc R . .
O21 O -0.1455(2) 0.77394(12) 0.66084(13) 0.0321(8) Uani 1 1 d . . .
O5 O 0.0365(2) 0.71605(11) 0.71113(12) 0.0196(7) Uani 1 1 d . . .
C51 C 0.0041(3) 0.72799(19) 0.7799(2) 0.0160(10) Uani 1 1 d . . .
C52 C -0.0222(3) 0.79611(19) 0.8024(2) 0.0179(10) Uani 1 1 d . . .
C53 C -0.0534(3) 0.80607(19) 0.8713(2) 0.0210(11) Uani 1 1 d . . .
H53 H -0.0720 0.8512 0.8863 0.025 Uiso 1 1 calc R . .
C54 C -0.0583(3) 0.75137(19) 0.9195(2) 0.0181(10) Uani 1 1 d . . .
C541 C -0.0926(4) 0.7664(2) 0.9948(2) 0.0302(12) Uani 1 1 d . . .
C542 C -0.2165(3) 0.7927(2) 1.0110(2) 0.0543(15) Uani 1 1 d . . .
H54A H -0.2396 0.8017 1.0584 0.081 Uiso 1 1 calc R . .
H54B H -0.2553 0.7583 0.9998 0.081 Uiso 1 1 calc R . .
H54C H -0.2328 0.8347 0.9850 0.081 Uiso 1 1 calc R . .
C543 C -0.0326(4) 0.8225(2) 1.0131(2) 0.0528(15) Uani 1 1 d . . .
H54D H -0.0547 0.8304 1.0607 0.079 Uiso 1 1 calc R . .
H54E H -0.0515 0.8647 0.9880 0.079 Uiso 1 1 calc R . .
H54F H 0.0457 0.8073 1.0018 0.079 Uiso 1 1 calc R . .
C544 C -0.0669(3) 0.70239(19) 1.03969(19) 0.0401(13) Uani 1 1 d . . .
H54G H -0.0898 0.7143 1.0864 0.060 Uiso 1 1 calc R . .
H54H H 0.0111 0.6857 1.0300 0.060 Uiso 1 1 calc R . .
H54I H -0.1057 0.6669 1.0309 0.060 Uiso 1 1 calc R . .
C55 C -0.0294(3) 0.68511(19) 0.89460(19) 0.0193(10) Uani 1 1 d . . .
H55 H -0.0295 0.6476 0.9253 0.023 Uiso 1 1 calc R . .
C56 C -0.0002(3) 0.67220(19) 0.8255(2) 0.0182(10) Uani 1 1 d . . .
C57 C 0.0314(3) 0.59749(17) 0.80355(19) 0.0225(11) Uani 1 1 d . . .
H57A H 0.0303 0.5955 0.7558 0.027 Uiso 1 1 calc R . .
H57B H -0.0216 0.5700 0.8290 0.027 Uiso 1 1 calc R . .
C61 C 0.2397(3) 0.57464(17) 0.76695(19) 0.0174(10) Uani 1 1 d . . .
H61 H 0.2326 0.5946 0.7247 0.021 Uiso 1 1 calc R . .
C62 C 0.1467(3) 0.56797(17) 0.8158(2) 0.0179(10) Uani 1 1 d . . .
C63 C 0.1590(3) 0.53738(17) 0.8783(2) 0.0224(11) Uani 1 1 d . . .
H63 H 0.0959 0.5316 0.9104 0.027 Uiso 1 1 calc R . .
C64 C 0.2611(4) 0.51518(18) 0.8949(2) 0.0240(11) Uani 1 1 d . . .
C641 C 0.2765(3) 0.4841(2) 0.9644(2) 0.0286(11) Uani 1 1 d . . .
C642 C 0.1678(3) 0.4849(2) 1.01445(19) 0.0438(13) Uani 1 1 d . . .
H64A H 0.1817 0.4651 1.0572 0.066 Uiso 1 1 calc R . .
H64B H 0.1223 0.4584 0.9975 0.066 Uiso 1 1 calc R . .
H64C H 0.1305 0.5318 1.0203 0.066 Uiso 1 1 calc R . .
C643 C 0.3475(4) 0.5242(2) 0.9945(2) 0.0601(15) Uani 1 1 d . . .
H64D H 0.3561 0.5040 1.0381 0.090 Uiso 1 1 calc R . .
H64E H 0.3125 0.5716 0.9993 0.090 Uiso 1 1 calc R . .
H64F H 0.4187 0.5221 0.9651 0.090 Uiso 1 1 calc R . .
C644 C 0.3352(4) 0.40886(19) 0.9569(2) 0.0613(16) Uani 1 1 d . . .
H64G H 0.3449 0.3892 1.0005 0.092 Uiso 1 1 calc R . .
H64H H 0.4060 0.4077 0.9272 0.092 Uiso 1 1 calc R . .
H64I H 0.2913 0.3825 0.9382 0.092 Uiso 1 1 calc R . .
C65 C 0.3536(3) 0.52238(17) 0.8445(2) 0.0227(11) Uani 1 1 d . . .
H65 H 0.4236 0.5073 0.8537 0.027 Uiso 1 1 calc R . .
C66 C 0.3443(3) 0.55137(17) 0.7811(2) 0.0179(10) Uani 1 1 d . . .
C67 C 0.4478(3) 0.56139(17) 0.72943(18) 0.0190(10) Uani 1 1 d . . .
H67A H 0.5090 0.5269 0.7383 0.023 Uiso 1 1 calc R . .
H67B H 0.4367 0.5542 0.6845 0.023 Uiso 1 1 calc R . .
O7 O 0.3758(2) 0.68087(11) 0.64496(12) 0.0191(7) Uani 1 1 d . . .
C71 C 0.4383(3) 0.68951(19) 0.69207(19) 0.0184(10) Uani 1 1 d . . .
C72 C 0.4769(3) 0.63282(18) 0.73126(19) 0.0167(10) Uani 1 1 d . . .
C73 C 0.5382(3) 0.64410(19) 0.77874(19) 0.0204(10) Uani 1 1 d . . .
H73 H 0.5637 0.6066 0.8052 0.024 Uiso 1 1 calc R . .
C74 C 0.5626(3) 0.7084(2) 0.7883(2) 0.0215(10) Uani 1 1 d . . .
C741 C 0.6238(3) 0.7194(2) 0.8435(2) 0.0289(11) Uani 1 1 d . . .
C742 C 0.5408(3) 0.7235(2) 0.9109(2) 0.0443(13) Uani 1 1 d . . .
H74A H 0.5772 0.7305 0.9466 0.066 Uiso 1 1 calc R . .
H74B H 0.5112 0.6810 0.9199 0.066 Uiso 1 1 calc R . .
H74C H 0.4819 0.7614 0.9086 0.066 Uiso 1 1 calc R . .
C743 C 0.6738(4) 0.7863(2) 0.8311(2) 0.0558(15) Uani 1 1 d . . .
H74D H 0.7111 0.7912 0.8669 0.084 Uiso 1 1 calc R . .
H74E H 0.6160 0.8252 0.8299 0.084 Uiso 1 1 calc R . .
H74F H 0.7255 0.7843 0.7886 0.084 Uiso 1 1 calc R . .
C744 C 0.7177(3) 0.6594(2) 0.8488(2) 0.0489(14) Uani 1 1 d . . .
H74G H 0.7542 0.6681 0.8840 0.073 Uiso 1 1 calc R . .
H74H H 0.7696 0.6555 0.8065 0.073 Uiso 1 1 calc R . .
H74I H 0.6881 0.6171 0.8595 0.073 Uiso 1 1 calc R . .
C75 C 0.5217(3) 0.76280(19) 0.74809(19) 0.0213(11) Uani 1 1 d . . .
H75 H 0.5373 0.8066 0.7532 0.026 Uiso 1 1 calc R . .
C76 C 0.4593(3) 0.75577(19) 0.70088(19) 0.0179(10) Uani 1 1 d . . .
C77 C 0.4067(3) 0.81984(17) 0.66530(18) 0.0202(10) Uani 1 1 d . . .
H77A H 0.4602 0.8509 0.6507 0.024 Uiso 1 1 calc R . .
H77B H 0.3849 0.8063 0.6254 0.024 Uiso 1 1 calc R . .
C81 C 0.2013(3) 0.84409(17) 0.71074(18) 0.0183(10) Uani 1 1 d . . .
H81 H 0.1929 0.8138 0.6795 0.022 Uiso 1 1 calc R . .
C82 C 0.3068(3) 0.85704(17) 0.71195(19) 0.0183(10) Uani 1 1 d . . .
C83 C 0.3169(3) 0.89979(17) 0.76182(19) 0.0229(11) Uani 1 1 d . . .
H83 H 0.3868 0.9086 0.7635 0.027 Uiso 1 1 calc R . .
C84 C 0.2280(4) 0.92961(18) 0.8088(2) 0.0238(11) Uani 1 1 d . . .
C841 C 0.2452(4) 0.9718(2) 0.8657(2) 0.0308(12) Uani 1 1 d . . .
C842 C 0.1379(4) 1.0011(2) 0.9132(2) 0.0674(17) Uani 1 1 d . . .
H84A H 0.0913 1.0316 0.8879 0.101 Uiso 1 1 calc R . .
H84B H 0.1543 1.0263 0.9479 0.101 Uiso 1 1 calc R . .
H84C H 0.1005 0.9638 0.9336 0.101 Uiso 1 1 calc R . .
C843 C 0.3044(4) 1.0323(2) 0.8366(2) 0.0619(16) Uani 1 1 d . . .
H84D H 0.2605 1.0624 0.8095 0.093 Uiso 1 1 calc R . .
H84E H 0.3747 1.0149 0.8090 0.093 Uiso 1 1 calc R . .
H84F H 0.3153 1.0577 0.8730 0.093 Uiso 1 1 calc R . .
C844 C 0.3156(4) 0.9248(2) 0.9082(2) 0.0638(17) Uani 1 1 d . . .
H84G H 0.2786 0.8869 0.9272 0.096 Uiso 1 1 calc R . .
H84H H 0.3274 0.9506 0.9440 0.096 Uiso 1 1 calc R . .
H84I H 0.3855 0.9072 0.8802 0.096 Uiso 1 1 calc R . .
C85 C 0.1237(4) 0.91747(18) 0.8046(2) 0.0269(11) Uani 1 1 d . . .
H85 H 0.0622 0.9377 0.8353 0.032 Uiso 1 1 calc R . .
C86 C 0.1097(3) 0.87509(17) 0.75469(19) 0.0180(10) Uani 1 1 d . . .
C87 C -0.0039(3) 0.85843(18) 0.75540(19) 0.0232(11) Uani 1 1 d . . .
H87A H -0.0097 0.8485 0.7100 0.028 Uiso 1 1 calc R . .
H87B H -0.0598 0.8979 0.7709 0.028 Uiso 1 1 calc R . .
N921 N 0.2444(4) 0.7104(3) 0.9884(2) 0.0912(18) Uani 1 1 d . . .
C922 C 0.2472(4) 0.7195(3) 0.9329(3) 0.0464(15) Uani 1 1 d . . .
C923 C 0.2500(3) 0.73134(19) 0.8617(2) 0.0341(12) Uani 1 1 d . . .
H92A H 0.3254 0.7264 0.8377 0.051 Uiso 1 1 calc R . .
H92B H 0.2130 0.7773 0.8537 0.051 Uiso 1 1 calc R . .
H92C H 0.2135 0.6982 0.8461 0.051 Uiso 1 1 calc R . .
N931 N 0.1900(12) 1.0192(5) 0.1002(6) 0.075(4) Uiso 0.50 1 d P . .
C932 C 0.2658(10) 1.0160(4) 0.1173(5) 0.072(3) Uiso 0.65 1 d P . .
C933 C 0.394(2) 0.9986(12) 0.1305(14) 0.110(10) Uiso 0.40 1 d P . .
N941 N 0.5123(13) 0.8850(9) 0.0263(8) 0.098(6) Uiso 0.50 1 d P . .
C942 C 0.4305(11) 0.8437(6) 0.0565(6) 0.078(4) Uiso 0.60 1 d P . .
C943 C 0.3522(14) 0.8136(7) 0.0791(6) 0.078(4) Uiso 0.50 1 d P . .
N951 N 0.1470(9) 0.9989(7) 0.1070(6) 0.115(5) Uiso 0.60 1 d P . .
C952 C 0.1532(16) 0.9369(12) 0.1059(10) 0.090(7) Uiso 0.30 1 d P . .
C953 C 0.1758(16) 0.8628(9) 0.1086(9) 0.097(6) Uiso 0.35 1 d P . .
C961 C 0.3614(14) 1.0203(9) 0.1340(9) 0.070(5) Uiso 0.50 1 d P . .
C962 C 0.398(2) 1.0321(12) 0.0894(13) 0.104(8) Uiso 0.30 1 d P . .
C963 C 0.460(3) 0.9643(15) 0.0694(17) 0.095(10) Uiso 0.20 1 d P . .
C964 C 0.539(3) 0.919(2) 0.014(2) 0.108(17) Uiso 0.20 1 d P . .
C965 C 0.4875(18) 0.8596(9) 0.0369(10) 0.072(6) Uiso 0.45 1 d P . .
C966 C 0.430(2) 0.7681(14) 0.0815(13) 0.118(10) Uiso 0.25 1 d P . .
C967 C 0.284(2) 0.8384(12) 0.0852(12) 0.072(8) Uiso 0.25 1 d P . .

loop_
_atom_site_aniso_label
_atom_site_aniso_U_11
_atom_site_aniso_U_22
_atom_site_aniso_U_33
_atom_site_aniso_U_23
_atom_site_aniso_U_13
_atom_site_aniso_U_12
V1 0.0238(5) 0.0193(4) 0.0182(5) -0.0005(3) -0.0050(4) -0.0055(4)
O10 0.0328(18) 0.0192(15) 0.0260(18) 0.0020(13) -0.0041(15) -0.0119(14)
C101 0.049(3) 0.021(3) 0.044(3) 0.004(2) -0.011(3) -0.007(2)
C102 0.057(4) 0.031(3) 0.106(5) -0.005(3) -0.032(4) -0.021(3)
C103 0.049(4) 0.047(3) 0.203(7) -0.034(4) 0.033(5) -0.027(3)
O11 0.0218(17) 0.0252(15) 0.0272(18) -0.0031(13) -0.0047(15) 0.0008(13)
O1 0.0244(17) 0.0187(15) 0.0156(17) 0.0031(13) -0.0058(15) 0.0007(13)
C11 0.014(3) 0.020(2) 0.013(3) -0.002(2) -0.001(2) 0.005(2)
C12 0.020(3) 0.010(2) 0.023(3) -0.001(2) -0.006(2) 0.002(2)
C13 0.028(3) 0.022(2) 0.022(3) -0.004(2) -0.002(2) -0.003(2)
C14 0.033(3) 0.024(3) 0.018(3) -0.006(2) 0.004(2) -0.005(2)
C141 0.065(4) 0.054(3) 0.027(3) -0.008(3) 0.015(3) -0.026(3)
C142 0.239(8) 0.110(5) 0.059(4) -0.043(4) 0.085(5) -0.136(5)
C143 0.136(6) 0.114(5) 0.049(4) 0.009(4) 0.014(4) -0.020(4)
C144 0.083(5) 0.079(4) 0.076(5) -0.006(3) 0.057(4) -0.002(4)
C15 0.024(3) 0.023(2) 0.031(3) 0.002(2) 0.003(2) -0.012(2)
C16 0.015(3) 0.013(2) 0.021(3) 0.000(2) -0.003(2) -0.002(2)
C17 0.023(3) 0.022(2) 0.015(3) 0.000(2) -0.006(2) -0.010(2)
C21 0.031(3) 0.013(2) 0.017(3) -0.0029(19) -0.010(2) -0.007(2)
C22 0.019(3) 0.014(2) 0.026(3) -0.007(2) -0.007(2) -0.003(2)
C23 0.019(3) 0.020(2) 0.030(3) -0.002(2) -0.002(2) -0.014(2)
C24 0.024(3) 0.016(2) 0.025(3) -0.001(2) -0.001(2) -0.003(2)
C241 0.031(3) 0.026(3) 0.038(3) 0.009(2) -0.007(3) -0.008(2)
C242 0.058(4) 0.024(3) 0.062(4) 0.009(2) -0.002(3) -0.013(2)
C243 0.037(3) 0.043(3) 0.052(4) 0.029(2) -0.001(3) -0.008(2)
C244 0.039(3) 0.038(3) 0.053(4) 0.017(2) 0.010(3) -0.005(2)
C25 0.013(3) 0.022(2) 0.030(3) -0.004(2) -0.011(2) 0.002(2)
C26 0.018(3) 0.016(2) 0.017(3) -0.007(2) -0.002(2) -0.006(2)
C27 0.024(3) 0.016(2) 0.012(3) 0.0015(19) -0.008(2) 0.001(2)
O3 0.0238(17) 0.0232(15) 0.0137(17) 0.0015(13) -0.0083(14) -0.0025(13)
C31 0.011(3) 0.020(2) 0.014(3) 0.001(2) -0.006(2) -0.001(2)
C32 0.012(2) 0.016(2) 0.013(3) -0.001(2) -0.004(2) 0.0006(19)
C33 0.026(3) 0.014(2) 0.020(3) 0.000(2) -0.002(2) -0.004(2)
C34 0.027(3) 0.019(3) 0.026(3) -0.004(2) -0.012(2) -0.004(2)
C341 0.049(3) 0.026(3) 0.026(3) 0.000(2) -0.022(3) -0.005(2)
C342 0.051(4) 0.056(3) 0.053(4) 0.007(3) -0.025(3) 0.001(3)
C343 0.076(4) 0.062(3) 0.028(3) 0.016(3) -0.023(3) 0.001(3)
C344 0.131(5) 0.033(3) 0.060(4) 0.020(3) -0.070(4) -0.016(3)
C35 0.019(3) 0.029(3) 0.023(3) -0.005(2) -0.007(2) -0.008(2)
C36 0.019(3) 0.024(2) 0.010(3) 0.002(2) -0.004(2) -0.005(2)
C37 0.026(3) 0.017(2) 0.019(3) -0.0038(19) -0.007(2) -0.007(2)
C41 0.029(3) 0.012(2) 0.015(3) 0.0016(19) -0.004(2) -0.003(2)
C42 0.025(3) 0.009(2) 0.020(3) 0.000(2) -0.004(2) -0.007(2)
C43 0.026(3) 0.024(2) 0.025(3) -0.006(2) -0.013(3) 0.002(2)
C44 0.036(3) 0.027(3) 0.023(3) -0.007(2) -0.010(3) 0.002(2)
C441 0.049(4) 0.059(3) 0.022(3) -0.011(3) -0.012(3) -0.001(3)
C443 0.065(6) 0.192(9) 0.009(4) -0.026(5) -0.005(4) 0.026(6)
C444 0.120(7) 0.062(5) 0.043(5) -0.010(4) -0.048(5) -0.032(5)
C44A 0.036(3) 0.027(3) 0.023(3) -0.007(2) -0.010(3) 0.002(2)
C44B 0.049(4) 0.059(3) 0.022(3) -0.011(3) -0.012(3) -0.001(3)
C45 0.032(3) 0.021(2) 0.018(3) -0.008(2) 0.001(2) -0.003(2)
C46 0.025(3) 0.011(2) 0.018(3) -0.0025(19) -0.006(2) -0.003(2)
C47 0.028(3) 0.020(2) 0.020(3) -0.002(2) -0.001(2) -0.002(2)
N911 0.201(7) 0.119(5) 0.065(4) 0.007(4) -0.005(5) -0.048(4)
C912 0.079(5) 0.084(5) 0.045(5) 0.003(4) -0.017(4) -0.010(4)
C913 0.052(4) 0.047(3) 0.050(4) 0.004(3) -0.015(3) -0.004(3)
V2 0.0274(5) 0.0255(4) 0.0194(5) 0.0004(4) -0.0080(4) -0.0069(4)
O20 0.039(2) 0.0283(16) 0.033(2) 0.0029(14) -0.0077(16) -0.0157(15)
C201 0.054(4) 0.064(3) 0.038(3) 0.009(3) -0.005(3) -0.042(3)
C202 0.036(3) 0.064(4) 0.043(3) -0.012(3) -0.006(3) -0.030(3)
C203 0.026(3) 0.069(3) 0.051(4) -0.012(3) -0.005(3) -0.004(3)
O21 0.0273(18) 0.0347(16) 0.0332(19) -0.0069(14) -0.0102(16) 0.0049(15)
O5 0.0216(17) 0.0275(15) 0.0101(17) 0.0012(13) -0.0026(14) -0.0061(13)
C51 0.011(2) 0.023(3) 0.016(3) -0.001(2) -0.006(2) -0.004(2)
C52 0.010(2) 0.027(3) 0.018(3) 0.001(2) -0.008(2) -0.001(2)
C53 0.014(3) 0.022(2) 0.029(3) -0.009(2) -0.008(2) 0.000(2)
C54 0.011(3) 0.025(2) 0.020(3) -0.001(2) -0.005(2) -0.006(2)
C541 0.031(3) 0.036(3) 0.021(3) -0.001(2) -0.001(2) -0.004(2)
C542 0.043(4) 0.096(4) 0.015(3) -0.003(3) 0.002(3) 0.003(3)
C543 0.078(4) 0.053(3) 0.032(3) -0.019(3) -0.009(3) -0.017(3)
C544 0.051(3) 0.052(3) 0.017(3) -0.003(2) -0.002(3) -0.012(3)
C55 0.010(2) 0.029(3) 0.021(3) 0.004(2) -0.006(2) -0.008(2)
C56 0.011(3) 0.026(3) 0.021(3) -0.004(2) -0.007(2) -0.005(2)
C57 0.022(3) 0.032(3) 0.019(3) 0.004(2) -0.010(2) -0.014(2)
C61 0.026(3) 0.019(2) 0.009(3) -0.0013(19) -0.006(2) -0.003(2)
C62 0.026(3) 0.016(2) 0.013(3) -0.002(2) -0.006(2) -0.004(2)
C63 0.024(3) 0.023(2) 0.019(3) 0.003(2) -0.001(2) -0.007(2)
C64 0.035(3) 0.019(2) 0.019(3) -0.002(2) -0.011(3) -0.001(2)
C641 0.034(3) 0.038(3) 0.011(3) 0.005(2) -0.007(2) 0.003(2)
C642 0.048(3) 0.064(3) 0.018(3) 0.015(2) -0.009(3) -0.009(3)
C643 0.056(4) 0.101(4) 0.034(3) -0.002(3) -0.025(3) -0.023(3)
C644 0.085(4) 0.050(3) 0.032(3) 0.012(2) -0.008(3) 0.024(3)
C65 0.025(3) 0.017(2) 0.028(3) -0.001(2) -0.011(3) -0.003(2)
C66 0.024(3) 0.013(2) 0.018(3) -0.001(2) -0.008(2) -0.004(2)
C67 0.019(3) 0.021(2) 0.017(3) -0.0021(19) -0.009(2) 0.001(2)
O7 0.0209(17) 0.0196(15) 0.0195(17) -0.0022(13) -0.0096(15) -0.0027(13)
C71 0.015(3) 0.024(3) 0.013(3) -0.005(2) 0.002(2) -0.001(2)
C72 0.014(3) 0.022(2) 0.013(3) -0.004(2) -0.005(2) 0.004(2)
C73 0.013(3) 0.024(3) 0.019(3) 0.008(2) -0.004(2) 0.008(2)
C74 0.012(3) 0.030(3) 0.024(3) -0.001(2) -0.003(2) -0.006(2)
C741 0.018(3) 0.044(3) 0.031(3) 0.000(2) -0.013(2) -0.013(2)
C742 0.034(3) 0.073(3) 0.026(3) -0.010(3) -0.010(3) -0.002(3)
C743 0.064(4) 0.076(4) 0.048(4) 0.012(3) -0.037(3) -0.042(3)
C744 0.031(3) 0.079(3) 0.041(3) -0.009(3) -0.024(3) 0.003(3)
C75 0.019(3) 0.024(2) 0.023(3) -0.008(2) -0.004(2) -0.008(2)
C76 0.015(3) 0.024(3) 0.014(3) -0.006(2) 0.001(2) -0.003(2)
C77 0.023(3) 0.020(2) 0.020(3) 0.001(2) -0.005(2) -0.011(2)
C81 0.032(3) 0.014(2) 0.009(3) 0.0019(18) -0.009(2) 0.000(2)
C82 0.024(3) 0.014(2) 0.017(3) 0.002(2) -0.006(2) -0.002(2)
C83 0.022(3) 0.024(2) 0.024(3) 0.000(2) -0.005(2) -0.009(2)
C84 0.035(3) 0.015(2) 0.023(3) 0.000(2) -0.006(3) -0.005(2)
C841 0.044(3) 0.024(3) 0.027(3) -0.005(2) -0.014(3) -0.002(2)
C842 0.076(4) 0.072(4) 0.058(4) -0.044(3) -0.022(3) 0.005(3)
C843 0.103(5) 0.043(3) 0.055(4) -0.007(3) -0.037(4) -0.024(3)
C844 0.109(5) 0.048(3) 0.046(4) -0.019(3) -0.045(4) 0.000(3)
C85 0.039(3) 0.018(2) 0.022(3) -0.001(2) -0.002(2) -0.004(2)
C86 0.024(3) 0.010(2) 0.019(3) 0.004(2) -0.006(2) -0.001(2)
C87 0.021(3) 0.027(2) 0.022(3) -0.005(2) -0.006(2) -0.003(2)
N921 0.064(4) 0.165(5) 0.039(3) 0.005(4) -0.009(3) -0.008(3)
C922 0.030(3) 0.072(4) 0.033(4) -0.012(3) -0.002(3) 0.003(3)
C923 0.031(3) 0.039(3) 0.034(3) -0.008(2) -0.007(3) -0.006(2)

loop_
_atom_type_symbol
_atom_type_description
_atom_type_scat_dispersion_real
_atom_type_scat_dispersion_imag
_atom_type_scat_source
C C 0.0033 0.0016 'International Tables Vol C Tables 4.2.6.8 and 6.1.1.4'
H H 0.0000 0.0000 'International Tables Vol C Tables 4.2.6.8 and 6.1.1.4'
O O 0.0106 0.0060 'International Tables Vol C Tables 4.2.6.8 and 6.1.1.4'
V V 0.3005 0.5294 'International Tables Vol C Tables 4.2.6.8 and 6.1.1.4'
N N 0.0061 0.0033 'International Tables Vol C Tables 4.2.6.8 and 6.1.1.4'

loop_
_geom_angle_atom_site_label_1
_geom_angle_atom_site_label_2
_geom_angle_atom_site_label_3
_geom_angle
O11 V1 O10 107.58(12)
O11 V1 O7 110.17(12)
O10 V1 O7 110.37(11)
O11 V1 O1 106.97(12)
O10 V1 O1 109.67(12)
O7 V1 O1 111.93(10)
C101 O10 V1 133.3(2)
O10 C101 C102 112.5(3)
O10 C101 H10A 109.1
C102 C101 H10A 109.1
O10 C101 H10B 109.1
C102 C101 H10B 109.1
H10A C101 H10B 107.8
C101 C102 C103 115.7(4)
C101 C102 H10C 108.4
C103 C102 H10C 108.4
C101 C102 H10D 108.4
C103 C102 H10D 108.4
H10C C102 H10D 107.4
C102 C103 H10E 109.5
C102 C103 H10F 109.5
H10E C103 H10F 109.5
C102 C103 H10G 109.5
H10E C103 H10G 109.5
H10F C103 H10G 109.5
C11 O1 V1 130.5(2)
O1 C11 C16 119.4(3)
O1 C11 C12 119.1(4)
C16 C11 C12 121.5(4)
C13 C12 C11 117.8(4)
C13 C12 C47 120.4(3)
C11 C12 C47 121.7(4)
C12 C13 C14 123.1(4)
C12 C13 H13 118.5
C14 C13 H13 118.5
C13 C14 C15 116.4(4)
C13 C14 C141 121.7(4)
C15 C14 C141 121.9(4)
C142 C141 C144 115.5(5)
C142 C141 C14 115.7(4)
C144 C141 C14 112.7(4)
C142 C141 C143 102.3(5)
C144 C141 C143 103.0(4)
C14 C141 C143 105.6(4)
C141 C142 H14A 109.5
C141 C142 H14B 109.5
H14A C142 H14B 109.5
C141 C142 H14C 109.5
H14A C142 H14C 109.5
H14B C142 H14C 109.5
C141 C143 H14D 109.5
C141 C143 H14E 109.5
H14D C143 H14E 109.5
C141 C143 H14F 109.5
H14D C143 H14F 109.5
H14E C143 H14F 109.5
C141 C144 H14G 109.5
C141 C144 H14H 109.5
H14G C144 H14H 109.5
C141 C144 H14I 109.5
H14G C144 H14I 109.5
H14H C144 H14I 109.5
C16 C15 C14 123.5(4)
C16 C15 H15 118.2
C14 C15 H15 118.2
C15 C16 C11 117.7(3)
C15 C16 C17 121.4(4)
C11 C16 C17 120.9(4)
C16 C17 C22 112.3(3)
C16 C17 H17A 109.1
C22 C17 H17A 109.1
C16 C17 H17B 109.1
C22 C17 H17B 109.1
H17A C17 H17B 107.9
C26 C21 C22 121.3(4)
C26 C21 H21 119.4
C22 C21 H21 119.4
C23 C22 C21 118.6(4)
C23 C22 C17 119.8(4)
C21 C22 C17 121.5(4)
C22 C23 C24 122.7(4)
C22 C23 H23 118.6
C24 C23 H23 118.6
C25 C24 C23 116.3(4)
C25 C24 C241 120.1(4)
C23 C24 C241 123.6(4)
C244 C241 C24 111.5(3)
C244 C241 C243 107.6(4)
C24 C241 C243 111.1(3)
C244 C241 C242 108.6(4)
C24 C241 C242 108.8(3)
C243 C241 C242 109.2(3)
C241 C242 H24A 109.5
C241 C242 H24B 109.5
H24A C242 H24B 109.5
C241 C242 H24C 109.5
H24A C242 H24C 109.5
H24B C242 H24C 109.5
C241 C243 H24D 109.5
C241 C243 H24E 109.5
H24D C243 H24E 109.5
C241 C243 H24F 109.5
H24D C243 H24F 109.5
H24E C243 H24F 109.5
C241 C244 H24G 109.5
C241 C244 H24H 109.5
H24G C244 H24H 109.5
C241 C244 H24I 109.5
H24G C244 H24I 109.5
H24H C244 H24I 109.5
C24 C25 C26 123.6(4)
C24 C25 H25 118.2
C26 C25 H25 118.2
C21 C26 C25 117.5(4)
C21 C26 C27 120.7(3)
C25 C26 C27 121.6(3)
C32 C27 C26 111.4(3)
C32 C27 H27A 109.4
C26 C27 H27A 109.4
C32 C27 H27B 109.4
C26 C27 H27B 109.4
H27A C27 H27B 108.0
C31 O3 V2 129.6(2)
O3 C31 C36 119.2(3)
O3 C31 C32 119.6(3)
C36 C31 C32 121.2(4)
C33 C32 C31 117.3(3)
C33 C32 C27 119.4(3)
C31 C32 C27 123.1(3)
C34 C33 C32 123.8(3)
C34 C33 H33 118.1
C32 C33 H33 118.1
C33 C34 C35 116.1(4)
C33 C34 C341 123.3(3)
C35 C34 C341 120.7(3)
C343 C341 C344 110.5(4)
C343 C341 C34 110.6(3)
C344 C341 C34 113.2(3)
C343 C341 C342 109.2(3)
C344 C341 C342 105.1(3)
C34 C341 C342 108.0(4)
C341 C342 H34A 109.5
C341 C342 H34B 109.5
H34A C342 H34B 109.5
C341 C342 H34C 109.5
H34A C342 H34C 109.5
H34B C342 H34C 109.5
C341 C343 H34D 109.5
C341 C343 H34E 109.5
H34D C343 H34E 109.5
C341 C343 H34F 109.5
H34D C343 H34F 109.5
H34E C343 H34F 109.5
C341 C344 H34G 109.5
C341 C344 H34H 109.5
H34G C344 H34H 109.5
C341 C344 H34I 109.5
H34G C344 H34I 109.5
H34H C344 H34I 109.5
C36 C35 C34 123.1(4)
C36 C35 H35 118.4
C34 C35 H35 118.4
C35 C36 C31 118.2(3)
C35 C36 C37 118.9(3)
C31 C36 C37 122.6(3)
C42 C37 C36 109.9(3)
C42 C37 H37A 109.7
C36 C37 H37A 109.7
C42 C37 H37B 109.7
C36 C37 H37B 109.7
H37A C37 H37B 108.2
C46 C41 C42 120.9(4)
C46 C41 H41 119.6
C42 C41 H41 119.6
C43 C42 C41 118.3(4)
C43 C42 C37 121.4(4)
C41 C42 C37 120.1(4)
C42 C43 C44 122.6(4)
C42 C43 H43 118.7
C44 C43 H43 118.7
C45 C44 C43 117.0(4)
C45 C44 C441 121.8(4)
C43 C44 C441 121.2(4)
C444 C441 C443 111.1(5)
C444 C441 C44 110.4(4)
C443 C441 C44 112.3(4)
C444 C441 C442 108.1(5)
C443 C441 C442 106.1(5)
C44 C441 C442 108.6(4)
C441 C442 H44A 109.5
C441 C442 H44B 109.5
H44A C442 H44B 109.5
C441 C442 H44C 109.5
H44A C442 H44C 109.5
H44B C442 H44C 109.5
C441 C443 H44D 109.5
C441 C443 H44E 109.5
H44D C443 H44E 109.5
C441 C443 H44F 109.5
H44D C443 H44F 109.5
H44E C443 H44F 109.5
C441 C444 H44G 109.5
C441 C444 H44H 109.5
H44G C444 H44H 109.5
C441 C444 H44I 109.5
H44G C444 H44I 109.5
H44H C444 H44I 109.5
H44J C445 H44K 109.5
H44J C445 H44L 109.5
H44K C445 H44L 109.5
H44M C446 H44N 109.5
H44M C446 H44O 109.5
H44N C446 H44O 109.5
H44P C447 H44Q 109.5
H44P C447 H44R 109.5
H44Q C447 H44R 109.5
C46 C45 C44 122.4(4)
C46 C45 H45 118.8
C44 C45 H45 118.8
C41 C46 C45 118.7(4)
C41 C46 C47 121.5(4)
C45 C46 C47 119.7(4)
C12 C47 C46 111.7(3)
C12 C47 H47A 109.3
C46 C47 H47A 109.3
C12 C47 H47B 109.3
C46 C47 H47B 109.3
H47A C47 H47B 107.9
N911 C912 C913 179.0(7)
C912 C913 H91A 109.5
C912 C913 H91B 109.5
H91A C913 H91B 109.5
C912 C913 H91C 109.5
H91A C913 H91C 109.5
H91B C913 H91C 109.5
O21 V2 O20 106.81(13)
O21 V2 O5 108.54(12)
O20 V2 O5 109.86(12)
O21 V2 O3 109.67(13)
O20 V2 O3 109.91(11)
O5 V2 O3 111.91(12)
C201 O20 V2 136.6(3)
O20 C201 C202 112.6(4)
O20 C201 H20A 109.1
C202 C201 H20A 109.1
O20 C201 H20B 109.1
C202 C201 H20B 109.1
H20A C201 H20B 107.8
C201 C202 C203 114.9(4)
C201 C202 H20C 108.5
C203 C202 H20C 108.5
C201 C202 H20D 108.5
C203 C202 H20D 108.5
H20C C202 H20D 107.5
C202 C203 H20E 109.5
C202 C203 H20F 109.5
H20E C203 H20F 109.5
C202 C203 H20G 109.5
H20E C203 H20G 109.5
H20F C203 H20G 109.5
C51 O5 V2 133.3(2)
C56 C51 O5 119.3(3)
C56 C51 C52 120.8(4)
O5 C51 C52 119.9(3)
C53 C52 C51 118.4(4)
C53 C52 C87 118.5(3)
C51 C52 C87 122.7(4)
C52 C53 C54 123.0(3)
C52 C53 H53 118.5
C54 C53 H53 118.5
C55 C54 C53 116.3(4)
C55 C54 C541 123.6(4)
C53 C54 C541 120.0(3)
C542 C541 C544 109.0(4)
C542 C541 C54 108.5(3)
C544 C541 C54 112.5(3)
C542 C541 C543 108.4(3)
C544 C541 C543 107.3(4)
C54 C541 C543 111.1(3)
C541 C542 H54A 109.5
C541 C542 H54B 109.5
H54A C542 H54B 109.5
C541 C542 H54C 109.5
H54A C542 H54C 109.5
H54B C542 H54C 109.5
C541 C543 H54D 109.5
C541 C543 H54E 109.5
H54D C543 H54E 109.5
C541 C543 H54F 109.5
H54D C543 H54F 109.5
H54E C543 H54F 109.5
C541 C544 H54G 109.5
C541 C544 H54H 109.5
H54G C544 H54H 109.5
C541 C544 H54I 109.5
H54G C544 H54I 109.5
H54H C544 H54I 109.5
C54 C55 C56 123.0(4)
C54 C55 H55 118.5
C56 C55 H55 118.5
C51 C56 C55 118.5(3)
C51 C56 C57 122.6(3)
C55 C56 C57 118.8(3)
C56 C57 C62 109.8(3)
C56 C57 H57A 109.7
C62 C57 H57A 109.7
C56 C57 H57B 109.7
C62 C57 H57B 109.7
H57A C57 H57B 108.2
C62 C61 C66 119.9(4)
C62 C61 H61 120.0
C66 C61 H61 120.0
C61 C62 C63 119.1(4)
C61 C62 C57 121.1(4)
C63 C62 C57 119.7(4)
C64 C63 C62 122.7(4)
C64 C63 H63 118.7
C62 C63 H63 118.7
C63 C64 C65 116.9(4)
C63 C64 C641 123.5(4)
C65 C64 C641 119.6(4)
C642 C641 C643 107.7(3)
C642 C641 C64 112.6(4)
C643 C641 C64 110.6(4)
C642 C641 C644 108.4(3)
C643 C641 C644 108.1(4)
C64 C641 C644 109.3(3)
C641 C642 H64A 109.5
C641 C642 H64B 109.5
H64A C642 H64B 109.5
C641 C642 H64C 109.5
H64A C642 H64C 109.5
H64B C642 H64C 109.5
C641 C643 H64D 109.5
C641 C643 H64E 109.5
H64D C643 H64E 109.5
C641 C643 H64F 109.5
H64D C643 H64F 109.5
H64E C643 H64F 109.5
C641 C644 H64G 109.5
C641 C644 H64H 109.5
H64G C644 H64H 109.5
C641 C644 H64I 109.5
H64G C644 H64I 109.5
H64H C644 H64I 109.5
C66 C65 C64 121.9(4)
C66 C65 H65 119.1
C64 C65 H65 119.1
C65 C66 C61 119.4(4)
C65 C66 C67 119.6(4)
C61 C66 C67 120.9(4)
C72 C67 C66 112.2(3)
C72 C67 H67A 109.2
C66 C67 H67A 109.2
C72 C67 H67B 109.2
C66 C67 H67B 109.2
H67A C67 H67B 107.9
C71 O7 V1 136.9(2)
O7 C71 C72 120.1(3)
O7 C71 C76 119.2(3)
C72 C71 C76 120.7(4)
C71 C72 C73 118.1(4)
C71 C72 C67 123.5(4)
C73 C72 C67 118.2(3)
C74 C73 C72 123.1(4)
C74 C73 H73 118.4
C72 C73 H73 118.4
C73 C74 C75 116.2(4)
C73 C74 C741 121.5(4)
C75 C74 C741 122.1(4)
C74 C741 C744 111.7(3)
C74 C741 C742 107.8(3)
C744 C741 C742 108.5(3)
C74 C741 C743 112.3(3)
C744 C741 C743 107.6(3)
C742 C741 C743 109.0(3)
C741 C742 H74A 109.5
C741 C742 H74B 109.5
H74A C742 H74B 109.5
C741 C742 H74C 109.5
H74A C742 H74C 109.5
H74B C742 H74C 109.5
C741 C743 H74D 109.5
C741 C743 H74E 109.5
H74D C743 H74E 109.5
C741 C743 H74F 109.5
H74D C743 H74F 109.5
H74E C743 H74F 109.5
C741 C744 H74G 109.5
C741 C744 H74H 109.5
H74G C744 H74H 109.5
C741 C744 H74I 109.5
H74G C744 H74I 109.5
H74H C744 H74I 109.5
C76 C75 C74 123.9(4)
C76 C75 H75 118.0
C74 C75 H75 118.0
C75 C76 C71 117.9(4)
C75 C76 C77 119.9(3)
C71 C76 C77 121.9(4)
C82 C77 C76 110.8(3)
C82 C77 H77A 109.5
C76 C77 H77A 109.5
C82 C77 H77B 109.5
C76 C77 H77B 109.5
H77A C77 H77B 108.1
C86 C81 C82 121.5(4)
C86 C81 H81 119.3
C82 C81 H81 119.3
C83 C82 C81 117.6(4)
C83 C82 C77 121.7(4)
C81 C82 C77 120.5(3)
C84 C83 C82 122.9(4)
C84 C83 H83 118.6
C82 C83 H83 118.6
C83 C84 C85 117.9(4)
C83 C84 C841 120.5(4)
C85 C84 C841 121.5(4)
C844 C841 C843 108.8(4)
C844 C841 C842 107.2(4)
C843 C841 C842 107.9(3)
C844 C841 C84 108.4(3)
C843 C841 C84 110.7(4)
C842 C841 C84 113.6(4)
C841 C842 H84A 109.5
C841 C842 H84B 109.5
H84A C842 H84B 109.5
C841 C842 H84C 109.5
H84A C842 H84C 109.5
H84B C842 H84C 109.5
C841 C843 H84D 109.5
C841 C843 H84E 109.5
H84D C843 H84E 109.5
C841 C843 H84F 109.5
H84D C843 H84F 109.5
H84E C843 H84F 109.5
C841 C844 H84G 109.5
C841 C844 H84H 109.5
H84G C844 H84H 109.5
C841 C844 H84I 109.5
H84G C844 H84I 109.5
H84H C844 H84I 109.5
C84 C85 C86 121.0(4)
C84 C85 H85 119.5
C86 C85 H85 119.5
C81 C86 C85 119.0(4)
C81 C86 C87 121.3(3)
C85 C86 C87 119.4(4)
C86 C87 C52 109.0(3)
C86 C87 H87A 109.9
C52 C87 H87A 109.9
C86 C87 H87B 109.9
C52 C87 H87B 109.9
H87A C87 H87B 108.3
N921 C922 C923 179.6(7)
C922 C923 H92A 109.5
C922 C923 H92B 109.5
H92A C923 H92B 109.5
C922 C923 H92C 109.5
H92A C923 H92C 109.5
H92B C923 H92C 109.5
N951 N931 C932 134(2)
N951 N931 C952 32.4(14)
C932 N931 C952 109.0(12)
N931 C932 C961 172.1(15)
N931 C932 N951 18.3(9)
C961 C932 N951 169.5(12)
N931 C932 C933 167.4(14)
C961 C932 C933 16.3(12)
N951 C932 C933 156.7(10)
N931 C932 C962 140.6(15)
C961 C932 C962 33.7(11)
N951 C932 C962 154.1(12)
C933 C932 C962 35.2(11)
C961 C933 C962 68(4)
C961 C933 C963 132(5)
C962 C933 C963 69(3)
C961 C933 C932 44(3)
C962 C933 C932 76(2)
C963 C933 C932 105(2)
C965 N941 C964 175(6)
C965 N941 C942 17(2)
C964 N941 C942 158(4)
C965 N941 C963 116(3)
C964 N941 C963 60(3)
C942 N941 C963 101.0(14)
C965 C942 C943 172(2)
C965 C942 N941 12.5(18)
C943 C942 N941 172.8(13)
C965 C942 C966 124(2)
C943 C942 C966 50.8(12)
N941 C942 C966 135.9(16)
C965 C942 C967 159(2)
C943 C942 C967 25.6(10)
N941 C942 C967 147.7(11)
C966 C942 C967 76.3(15)
C967 C943 C966 163(3)
C967 C943 C942 118(2)
C966 C943 C942 77.9(17)
N931 N951 C952 129(2)
N931 N951 C932 28.2(14)
C952 N951 C932 108.4(13)
N951 C952 C953 171(2)
N951 C952 N931 18.4(9)
C953 C952 N931 153.9(17)
C967 C953 C952 111.9(19)
C933 C961 C962 81(4)
C933 C961 C932 119(4)
C962 C961 C932 96(2)
C933 C961 C963 36(4)
C962 C961 C963 50.2(18)
C932 C961 C963 100.8(13)
C961 C962 C933 31.0(18)
C961 C962 C963 99(3)
C933 C962 C963 70(2)
C961 C962 C932 50.4(17)
C933 C962 C932 69(2)
C963 C962 C932 103.0(18)
C962 C963 C933 40.9(16)
C962 C963 C964 148(3)
C933 C963 C964 170(3)
C962 C963 N941 164(2)
C933 C963 N941 148(2)
C964 C963 N941 26.5(16)
C962 C963 C961 30.4(13)
C933 C963 C961 12.2(13)
C964 C963 C961 178(3)
N941 C963 C961 154(2)
N941 C964 C965 2(3)
N941 C964 C963 94(4)
C965 C964 C963 92(2)
N941 C965 C942 151(4)
N941 C965 C964 3(3)
C942 C965 C964 148(2)
C943 C966 C942 51.3(13)
C943 C967 C953 164(3)
C943 C967 C942 36.3(16)
C953 C967 C942 156.2(19)

loop_
_geom_bond_atom_site_label_1
_geom_bond_atom_site_label_2
_geom_bond_distance
V1 O11 1.581(2)
V1 O10 1.743(2)
V1 O7 1.778(2)
V1 O1 1.780(2)
O10 C101 1.442(4)
C101 C102 1.453(5)
C101 H10A 0.9700
C101 H10B 0.9700
C102 C103 1.491(6)
C102 H10C 0.9700
C102 H10D 0.9700
C103 H10E 0.9600
C103 H10F 0.9600
C103 H10G 0.9600
O1 C11 1.380(4)
C11 C16 1.391(5)
C11 C12 1.399(4)
C12 C13 1.379(5)
C12 C47 1.514(5)
C13 C14 1.390(5)
C13 H13 0.9300
C14 C15 1.390(5)
C14 C141 1.523(5)
C141 C142 1.466(6)
C141 C144 1.476(6)
C141 C143 1.605(6)
C142 H14A 0.9600
C142 H14B 0.9600
C142 H14C 0.9600
C143 H14D 0.9600
C143 H14E 0.9600
C143 H14F 0.9600
C144 H14G 0.9600
C144 H14H 0.9600
C144 H14I 0.9600
C15 C16 1.377(5)
C15 H15 0.9300
C16 C17 1.506(4)
C17 C22 1.512(5)
C17 H17A 0.9700
C17 H17B 0.9700
C21 C26 1.384(5)
C21 C22 1.395(5)
C21 H21 0.9300
C22 C23 1.384(5)
C23 C24 1.391(5)
C23 H23 0.9300
C24 C25 1.387(5)
C24 C241 1.533(5)
C241 C244 1.533(5)
C241 C243 1.536(5)
C241 C242 1.539(5)
C242 H24A 0.9600
C242 H24B 0.9600
C242 H24C 0.9600
C243 H24D 0.9600
C243 H24E 0.9600
C243 H24F 0.9600
C244 H24G 0.9600
C244 H24H 0.9600
C244 H24I 0.9600
C25 C26 1.396(5)
C25 H25 0.9300
C26 C27 1.518(5)
C27 C32 1.510(4)
C27 H27A 0.9700
C27 H27B 0.9700
O3 C31 1.389(4)
O3 V2 1.790(2)
C31 C36 1.391(5)
C31 C32 1.401(4)
C32 C33 1.391(4)
C33 C34 1.382(5)
C33 H33 0.9300
C34 C35 1.398(4)
C34 C341 1.521(5)
C341 C343 1.502(5)
C341 C344 1.506(5)
C341 C342 1.573(5)
C342 H34A 0.9600
C342 H34B 0.9600
C342 H34C 0.9600
C343 H34D 0.9600
C343 H34E 0.9600
C343 H34F 0.9600
C344 H34G 0.9600
C344 H34H 0.9600
C344 H34I 0.9600
C35 C36 1.382(5)
C35 H35 0.9300
C36 C37 1.519(4)
C37 C42 1.506(5)
C37 H37A 0.9700
C37 H37B 0.9700
C41 C46 1.383(5)
C41 C42 1.396(5)
C41 H41 0.9300
C42 C43 1.382(5)
C43 C44 1.390(5)
C43 H43 0.9300
C44 C45 1.387(5)
C44 C441 1.547(5)
C441 C444 1.486(7)
C441 C443 1.533(7)
C441 C442 1.555(7)
C442 H44A 0.9600
C442 H44B 0.9600
C442 H44C 0.9600
C443 H44D 0.9600
C443 H44E 0.9600
C443 H44F 0.9600
C444 H44G 0.9600
C444 H44H 0.9600
C444 H44I 0.9600
C445 H44J 0.9600
C445 H44K 0.9600
C445 H44L 0.9600
C446 H44M 0.9600
C446 H44N 0.9600
C446 H44O 0.9600
C447 H44P 0.9600
C447 H44Q 0.9600
C447 H44R 0.9600
C45 C46 1.386(5)
C45 H45 0.9300
C46 C47 1.524(5)
C47 H47A 0.9700
C47 H47B 0.9700
N911 C912 1.159(6)
C912 C913 1.399(6)
C913 H91A 0.9600
C913 H91B 0.9600
C913 H91C 0.9600
V2 O21 1.575(2)
V2 O20 1.741(3)
V2 O5 1.785(2)
O20 C201 1.439(4)
C201 C202 1.504(5)
C201 H20A 0.9700
C201 H20B 0.9700
C202 C203 1.525(5)
C202 H20C 0.9700
C202 H20D 0.9700
C203 H20E 0.9600
C203 H20F 0.9600
C203 H20G 0.9600
O5 C51 1.387(4)
C51 C56 1.382(5)
C51 C52 1.402(4)
C52 C53 1.383(5)
C52 C87 1.514(5)
C53 C54 1.398(5)
C53 H53 0.9300
C54 C55 1.386(4)
C54 C541 1.526(5)
C541 C542 1.525(5)
C541 C544 1.525(5)
C541 C543 1.540(5)
C542 H54A 0.9600
C542 H54B 0.9600
C542 H54C 0.9600
C543 H54D 0.9600
C543 H54E 0.9600
C543 H54F 0.9600
C544 H54G 0.9600
C544 H54H 0.9600
C544 H54I 0.9600
C55 C56 1.396(5)
C55 H55 0.9300
C56 C57 1.521(4)
C57 C62 1.526(5)
C57 H57A 0.9700
C57 H57B 0.9700
C61 C62 1.381(5)
C61 C66 1.394(5)
C61 H61 0.9300
C62 C63 1.387(5)
C63 C64 1.383(5)
C63 H63 0.9300
C64 C65 1.394(5)
C64 C641 1.528(5)
C641 C642 1.517(5)
C641 C643 1.521(5)
C641 C644 1.533(5)
C642 H64A 0.9600
C642 H64B 0.9600
C642 H64C 0.9600
C643 H64D 0.9600
C643 H64E 0.9600
C643 H64F 0.9600
C644 H64G 0.9600
C644 H64H 0.9600
C644 H64I 0.9600
C65 C66 1.385(5)
C65 H65 0.9300
C66 C67 1.519(5)
C67 C72 1.511(4)
C67 H67A 0.9700
C67 H67B 0.9700
O7 C71 1.389(4)
C71 C72 1.397(5)
C71 C76 1.399(5)
C72 C73 1.398(5)
C73 C74 1.382(5)
C73 H73 0.9300
C74 C75 1.388(5)
C74 C741 1.525(5)
C741 C744 1.530(5)
C741 C742 1.530(5)
C741 C743 1.532(5)
C742 H74A 0.9600
C742 H74B 0.9600
C742 H74C 0.9600
C743 H74D 0.9600
C743 H74E 0.9600
C743 H74F 0.9600
C744 H74G 0.9600
C744 H74H 0.9600
C744 H74I 0.9600
C75 C76 1.382(5)
C75 H75 0.9300
C76 C77 1.523(4)
C77 C82 1.508(5)
C77 H77A 0.9700
C77 H77B 0.9700
C81 C86 1.373(5)
C81 C82 1.396(5)
C81 H81 0.9300
C82 C83 1.392(5)
C83 C84 1.376(5)
C83 H83 0.9300
C84 C85 1.391(5)
C84 C841 1.533(5)
C841 C844 1.516(5)
C841 C843 1.526(5)
C841 C842 1.527(5)
C842 H84A 0.9600
C842 H84B 0.9600
C842 H84C 0.9600
C843 H84D 0.9600
C843 H84E 0.9600
C843 H84F 0.9600
C844 H84G 0.9600
C844 H84H 0.9600
C844 H84I 0.9600
C85 C86 1.405(5)
C85 H85 0.9300
C86 C87 1.513(5)
C87 H87A 0.9700
C87 H87B 0.9700
N921 C922 1.118(5)
C922 C923 1.435(5)
C923 H92A 0.9600
C923 H92B 0.9600
C923 H92C 0.9600
N931 N951 0.710(15)
N931 C932 1.069(12)
N931 C952 1.74(2)
C932 C961 1.329(16)
C932 N951 1.640(15)
C932 C933 1.66(2)
C932 C962 1.71(3)
C933 C961 0.53(3)
C933 C962 1.02(3)
C933 C963 1.47(3)
N941 C965 0.63(3)
N941 C964 0.80(4)
N941 C942 1.428(19)
N941 C963 1.79(3)
C942 C965 0.84(2)
C942 C943 1.223(14)
C942 C966 1.53(3)
C942 C967 1.82(3)
C943 C967 0.89(2)
C943 C966 1.21(3)
N951 C952 1.205(19)
C952 C953 1.43(2)
C953 C967 1.36(3)
C961 C962 0.96(3)
C961 C963 1.87(4)
C962 C963 1.45(4)
C963 C964 1.55(4)
C964 C965 1.43(4)

loop_
_geom_torsion_atom_site_label_1
_geom_torsion_atom_site_label_2
_geom_torsion_atom_site_label_3
_geom_torsion_atom_site_label_4
_geom_torsion
O11 V1 O10 C101 5.3(3)
O7 V1 O10 C101 -115.0(3)
O1 V1 O10 C101 121.3(3)
V1 O10 C101 C102 -146.4(3)
O10 C101 C102 C103 -56.8(6)
O11 V1 O1 C11 -0.3(3)
O10 V1 O1 C11 -116.7(3)
O7 V1 O1 C11 120.5(3)
V1 O1 C11 C16 -99.7(4)
V1 O1 C11 C12 82.5(4)
O1 C11 C12 C13 178.5(3)
C16 C11 C12 C13 0.8(5)
O1 C11 C12 C47 -0.2(5)
C16 C11 C12 C47 -177.9(3)
C11 C12 C13 C14 -1.7(6)
C47 C12 C13 C14 177.0(4)
C12 C13 C14 C15 1.8(6)
C12 C13 C14 C141 179.9(4)
C13 C14 C141 C142 176.0(5)
C15 C14 C141 C142 -6.0(7)
C13 C14 C141 C144 -48.0(6)
C15 C14 C141 C144 130.0(5)
C13 C14 C141 C143 63.7(5)
C15 C14 C141 C143 -118.3(4)
C13 C14 C15 C16 -0.9(6)
C141 C14 C15 C16 -179.0(4)
C14 C15 C16 C11 0.1(6)
C14 C15 C16 C17 -177.8(3)
O1 C11 C16 C15 -177.8(3)
C12 C11 C16 C15 0.0(5)
O1 C11 C16 C17 0.1(5)
C12 C11 C16 C17 177.9(3)
C15 C16 C17 C22 93.8(4)
C11 C16 C17 C22 -84.0(4)
C26 C21 C22 C23 -1.4(5)
C26 C21 C22 C17 -178.5(3)
C16 C17 C22 C23 -89.6(4)
C16 C17 C22 C21 87.5(4)
C21 C22 C23 C24 0.3(6)
C17 C22 C23 C24 177.5(3)
C22 C23 C24 C25 0.9(6)
C22 C23 C24 C241 179.8(4)
C25 C24 C241 C244 -164.4(4)
C23 C24 C241 C244 16.8(6)
C25 C24 C241 C243 -44.3(5)
C23 C24 C241 C243 136.8(4)
C25 C24 C241 C242 75.9(5)
C23 C24 C241 C242 -103.0(4)
C23 C24 C25 C26 -1.0(6)
C241 C24 C25 C26 180.0(3)
C22 C21 C26 C25 1.2(5)
C22 C21 C26 C27 177.2(3)
C24 C25 C26 C21 0.1(6)
C24 C25 C26 C27 -176.0(3)
C21 C26 C27 C32 -90.7(4)
C25 C26 C27 C32 85.2(4)
V2 O3 C31 C36 -84.5(4)
V2 O3 C31 C32 95.1(4)
O3 C31 C32 C33 -175.4(3)
C36 C31 C32 C33 4.3(5)
O3 C31 C32 C27 9.2(5)
C36 C31 C32 C27 -171.1(3)
C26 C27 C32 C33 -73.7(4)
C26 C27 C32 C31 101.6(4)
C31 C32 C33 C34 0.1(6)
C27 C32 C33 C34 175.7(3)
C32 C33 C34 C35 -2.7(6)
C32 C33 C34 C341 178.2(4)
C33 C34 C341 C343 121.1(4)
C35 C34 C341 C343 -58.0(5)
C33 C34 C341 C344 -3.5(6)
C35 C34 C341 C344 177.4(4)
C33 C34 C341 C342 -119.5(4)
C35 C34 C341 C342 61.4(5)
C33 C34 C35 C36 1.1(6)
C341 C34 C35 C36 -179.7(4)
C34 C35 C36 C31 3.0(6)
C34 C35 C36 C37 -171.3(3)
O3 C31 C36 C35 173.9(3)
C32 C31 C36 C35 -5.8(5)
O3 C31 C36 C37 -12.1(5)
C32 C31 C36 C37 168.3(3)
C35 C36 C37 C42 79.1(4)
C31 C36 C37 C42 -94.9(4)
C46 C41 C42 C43 -0.5(5)
C46 C41 C42 C37 -175.9(3)
C36 C37 C42 C43 -85.7(4)
C36 C37 C42 C41 89.5(4)
C41 C42 C43 C44 -0.2(5)
C37 C42 C43 C44 175.1(3)
C42 C43 C44 C45 0.8(6)
C42 C43 C44 C441 -177.9(3)
C45 C44 C441 C444 120.5(5)
C43 C44 C441 C444 -60.9(6)
C45 C44 C441 C443 -4.1(7)
C43 C44 C441 C443 174.6(5)
C45 C44 C441 C442 -121.1(5)
C43 C44 C441 C442 57.5(6)
C43 C44 C45 C46 -0.8(6)
C441 C44 C45 C46 177.9(3)
C42 C41 C46 C45 0.5(5)
C42 C41 C46 C47 177.6(3)
C44 C45 C46 C41 0.1(5)
C44 C45 C46 C47 -177.1(3)
C13 C12 C47 C46 -89.7(4)
C11 C12 C47 C46 89.0(4)
C41 C46 C47 C12 -96.7(4)
C45 C46 C47 C12 80.4(4)
C31 O3 V2 O21 -23.6(3)
C31 O3 V2 O20 93.5(3)
C31 O3 V2 O5 -144.1(3)
O21 V2 O20 C201 -10.9(4)
O5 V2 O20 C201 106.6(4)
O3 V2 O20 C201 -129.8(4)
V2 O20 C201 C202 98.2(4)
O20 C201 C202 C203 -70.2(5)
O21 V2 O5 C51 30.5(3)
O20 V2 O5 C51 -86.0(3)
O3 V2 O5 C51 151.7(3)
V2 O5 C51 C56 101.2(4)
V2 O5 C51 C52 -79.8(4)
C56 C51 C52 C53 -0.6(5)
O5 C51 C52 C53 -179.6(3)
C56 C51 C52 C87 171.4(4)
O5 C51 C52 C87 -7.5(5)
C51 C52 C53 C54 1.0(6)
C87 C52 C53 C54 -171.3(3)
C52 C53 C54 C55 0.2(6)
C52 C53 C54 C541 179.5(4)
C55 C54 C541 C542 -107.6(4)
C53 C54 C541 C542 73.1(5)
C55 C54 C541 C544 13.1(5)
C53 C54 C541 C544 -166.2(4)
C55 C54 C541 C543 133.4(4)
C53 C54 C541 C543 -45.9(5)
C53 C54 C55 C56 -2.0(5)
C541 C54 C55 C56 178.7(4)
O5 C51 C56 C55 177.9(3)
C52 C51 C56 C55 -1.1(6)
O5 C51 C56 C57 1.2(5)
C52 C51 C56 C57 -177.8(3)
C54 C55 C56 C51 2.4(6)
C54 C55 C56 C57 179.3(3)
C51 C56 C57 C62 102.2(4)
C55 C56 C57 C62 -74.5(4)
C66 C61 C62 C63 -0.6(5)
C66 C61 C62 C57 175.7(3)
C56 C57 C62 C61 -88.7(4)
C56 C57 C62 C63 87.6(4)
C61 C62 C63 C64 2.2(5)
C57 C62 C63 C64 -174.1(3)
C62 C63 C64 C65 -2.4(5)
C62 C63 C64 C641 177.4(3)
C63 C64 C641 C642 -3.9(5)
C65 C64 C641 C642 175.8(3)
C63 C64 C641 C643 -124.4(4)
C65 C64 C641 C643 55.3(5)
C63 C64 C641 C644 116.7(4)
C65 C64 C641 C644 -63.6(5)
C63 C64 C65 C66 1.0(5)
C641 C64 C65 C66 -178.8(3)
C64 C65 C66 C61 0.5(5)
C64 C65 C66 C67 176.8(3)
C62 C61 C66 C65 -0.7(5)
C62 C61 C66 C67 -176.9(3)
C65 C66 C67 C72 -93.5(4)
C61 C66 C67 C72 82.8(4)
O11 V1 O7 C71 -5.2(4)
O10 V1 O7 C71 113.4(3)
O1 V1 O7 C71 -124.1(3)
V1 O7 C71 C72 -56.9(5)
V1 O7 C71 C76 124.9(3)
O7 C71 C72 C73 -179.1(3)
C76 C71 C72 C73 -0.8(5)
O7 C71 C72 C67 -4.6(5)
C76 C71 C72 C67 173.6(3)
C66 C67 C72 C71 -90.2(4)
C66 C67 C72 C73 84.3(4)
C71 C72 C73 C74 -0.4(5)
C67 C72 C73 C74 -175.2(3)
C72 C73 C74 C75 0.6(5)
C72 C73 C74 C741 176.3(3)
C73 C74 C741 C744 40.9(5)
C75 C74 C741 C744 -143.7(4)
C73 C74 C741 C742 -78.2(4)
C75 C74 C741 C742 97.2(4)
C73 C74 C741 C743 161.8(4)
C75 C74 C741 C743 -22.8(5)
C73 C74 C75 C76 0.4(6)
C741 C74 C75 C76 -175.3(3)
C74 C75 C76 C71 -1.6(6)
C74 C75 C76 C77 172.7(3)
O7 C71 C76 C75 180.0(3)
C72 C71 C76 C75 1.8(5)
O7 C71 C76 C77 5.9(5)
C72 C71 C76 C77 -172.3(3)
C75 C76 C77 C82 -75.7(4)
C71 C76 C77 C82 98.3(4)
C86 C81 C82 C83 3.4(5)
C86 C81 C82 C77 177.2(3)
C76 C77 C82 C83 78.7(4)
C76 C77 C82 C81 -94.9(4)
C81 C82 C83 C84 -0.5(6)
C77 C82 C83 C84 -174.3(3)
C82 C83 C84 C85 -1.6(6)
C82 C83 C84 C841 175.5(4)
C83 C84 C841 C844 -60.9(5)
C85 C84 C841 C844 116.1(4)
C83 C84 C841 C843 58.4(5)
C85 C84 C841 C843 -124.6(4)
C83 C84 C841 C842 -180.0(4)
C85 C84 C841 C842 -2.9(6)
C83 C84 C85 C86 1.1(6)
C841 C84 C85 C86 -176.0(3)
C82 C81 C86 C85 -3.9(5)
C82 C81 C86 C87 -177.2(3)
C84 C85 C86 C81 1.6(6)
C84 C85 C86 C87 175.0(3)
C81 C86 C87 C52 87.4(4)
C85 C86 C87 C52 -85.8(4)
C53 C52 C87 C86 80.6(4)
C51 C52 C87 C86 -91.4(4)
N951 N931 C932 C961 -174(9)
C952 N931 C932 C961 161(10)
C952 N931 C932 N951 -25(2)
N951 N931 C932 C933 83(7)
C952 N931 C932 C933 58(7)
N951 N931 C932 C962 146(3)
C952 N931 C932 C962 120.7(18)
N931 C932 C933 C961 152(7)
N951 C932 C933 C961 -157(4)
C962 C932 C933 C961 73(5)
N931 C932 C933 C962 79(7)
C961 C932 C933 C962 -73(5)
N951 C932 C933 C962 131(3)
N931 C932 C933 C963 16(7)
C961 C932 C933 C963 -135(7)
N951 C932 C933 C963 68(4)
C962 C932 C933 C963 -63(2)
C964 N941 C942 C965 178(100)
C963 N941 C942 C965 -157(9)
C965 N941 C942 C943 -140(14)
C964 N941 C942 C943 38(16)
C963 N941 C942 C943 63(10)
C965 N941 C942 C966 17(9)
C964 N941 C942 C966 -164(10)
C963 N941 C942 C966 -139(2)
C965 N941 C942 C967 -160(9)
C964 N941 C942 C967 18(11)
C963 N941 C942 C967 43(2)
C965 C942 C943 C967 -132(16)
N941 C942 C943 C967 -25(11)
C966 C942 C943 C967 175(3)
C965 C942 C943 C966 53(17)
N941 C942 C943 C966 160(10)
C967 C942 C943 C966 -175(3)
C932 N931 N951 C952 -49(4)
C952 N931 N951 C932 49(4)
C961 C932 N951 N931 175(6)
C933 C932 N951 N931 -147(4)
C962 C932 N951 N931 -54(4)
N931 C932 N951 C952 142(4)
C961 C932 N951 C952 -43(6)
C933 C932 N951 C952 -5(4)
C962 C932 N951 C952 88(3)
N931 N951 C952 C953 36(15)
C932 N951 C952 C953 14(14)
C932 N951 C952 N931 -22(2)
C932 N931 C952 N951 145(3)
N951 N931 C952 C953 -168(5)
C932 N931 C952 C953 -24(4)
N951 C952 C953 C967 -43(15)
N931 C952 C953 C967 -18(5)
C963 C933 C961 C962 -26(5)
C932 C933 C961 C962 -92(4)
C962 C933 C961 C932 92(4)
C963 C933 C961 C932 66(7)
C962 C933 C961 C963 26(5)
C932 C933 C961 C963 -66(7)
N931 C932 C961 C933 -131(10)
N951 C932 C961 C933 60(9)
C962 C932 C961 C933 -83(5)
N931 C932 C961 C962 -47(11)
N951 C932 C961 C962 143(5)
C933 C932 C961 C962 83(5)
N931 C932 C961 C963 -98(10)
N951 C932 C961 C963 93(6)
C933 C932 C961 C963 33(5)
C962 C932 C961 C963 -50.6(18)
C932 C961 C962 C933 -119(4)
C963 C961 C962 C933 -20(4)
C933 C961 C962 C963 20(4)
C932 C961 C962 C963 -99(2)
C933 C961 C962 C932 119(4)
C963 C961 C962 C932 99(2)
C963 C933 C962 C961 159(5)
C932 C933 C962 C961 46(3)
C961 C933 C962 C963 -159(5)
C932 C933 C962 C963 -113.1(17)
C961 C933 C962 C932 -46(3)
C963 C933 C962 C932 113.1(17)
N931 C932 C962 C961 171(2)
N951 C932 C962 C961 -166(2)
C933 C932 C962 C961 -29(2)
N931 C932 C962 C933 -160(2)
C961 C932 C962 C933 29(2)
N951 C932 C962 C933 -137(2)
N931 C932 C962 C963 -98(2)
C961 C932 C962 C963 92(3)
N951 C932 C962 C963 -74(3)
C933 C932 C962 C963 63(2)
C961 C962 C963 C933 -11(2)
C932 C962 C963 C933 -62(2)
C961 C962 C963 C964 177(5)
C933 C962 C963 C964 -172(6)
C932 C962 C963 C964 126(5)
C961 C962 C963 N941 120(9)
C933 C962 C963 N941 130(10)
C932 C962 C963 N941 68(10)
C933 C962 C963 C961 11(2)
C932 C962 C963 C961 -51.4(18)
C961 C933 C963 C962 26(6)
C932 C933 C963 C962 67.4(19)
C961 C933 C963 C964 -178(15)
C962 C933 C963 C964 156(17)
C932 C933 C963 C964 -136(17)
C961 C933 C963 N941 -130(6)
C962 C933 C963 N941 -156(4)
C932 C933 C963 N941 -89(4)
C962 C933 C963 C961 -26(6)
C932 C933 C963 C961 41(5)
C965 N941 C963 C962 -91(10)
C964 N941 C963 C962 86(10)
C942 N941 C963 C962 -84(10)
C965 N941 C963 C933 20(6)
C964 N941 C963 C933 -163(6)
C942 N941 C963 C933 27(5)
C965 N941 C963 C964 -177(6)
C942 N941 C963 C964 -170(4)
C965 N941 C963 C961 -2(6)
C964 N941 C963 C961 175(6)
C942 N941 C963 C961 6(5)
C933 C961 C963 C962 -145(7)
C932 C961 C963 C962 89(3)
C962 C961 C963 C933 145(7)
C932 C961 C963 C933 -126(7)
C933 C961 C963 C964 169(71)
C962 C961 C963 C964 -46(70)
C932 C961 C963 C964 43(71)
C933 C961 C963 N941 69(8)
C962 C961 C963 N941 -146(5)
C932 C961 C963 N941 -57(5)
C942 N941 C964 C965 -6(57)
C963 N941 C964 C965 -35(67)
C965 N941 C964 C963 35(67)
C942 N941 C964 C963 29(12)
C962 C963 C964 N941 -148(5)
C933 C963 C964 N941 62(18)
C961 C963 C964 N941 -104(70)
C962 C963 C964 C965 -146(5)
C933 C963 C964 C965 63(18)
N941 C963 C964 C965 1(3)
C961 C963 C964 C965 -103(70)
C964 N941 C965 C942 -8(73)
C963 N941 C965 C942 26(10)
C942 N941 C965 C964 8(73)
C963 N941 C965 C964 33(65)
C943 C942 C965 N941 146(12)
C966 C942 C965 N941 -165(7)
C967 C942 C965 N941 31(13)
C943 C942 C965 C964 146(14)
N941 C942 C965 C964 -1(7)
C966 C942 C965 C964 -166(3)
C967 C942 C965 C964 30(9)
C963 C964 C965 N941 -145(67)
N941 C964 C965 C942 173(100)
C963 C964 C965 C942 28(5)
C967 C943 C966 C942 -165(10)
C965 C942 C966 C943 -172(3)
N941 C942 C966 C943 -176.4(17)
C967 C942 C966 C943 2.1(15)
C966 C943 C967 C953 14(19)
C942 C943 C967 C953 -150(10)
C966 C943 C967 C942 163(11)
C952 C953 C967 C943 143(10)
C952 C953 C967 C942 10(6)
C965 C942 C967 C943 162(6)
N941 C942 C967 C943 174(3)
C966 C942 C967 C943 -4(3)
C965 C942 C967 C953 -38(9)
C943 C942 C967 C953 160(7)
N941 C942 C967 C953 -26(6)
C966 C942 C967 C953 156(5)
